data_1510563
loop_
_publ_author_name
'Mueller, B.G.'
'Engelmann, U.'

_publ_section_title
;
 Tetrafluoroaurate(III) der Lanthaniden M2F(AuF4)5 (M=Tb,Dy, Ho,Er)
;
_journal_name_full 'Zeitschrift fuer Anorganische und Allgemeine Chemie'
_journal_page_first 43
_journal_page_last 52
_journal_paper_doi 10.1002/zaac.19926180109
_journal_volume 618
_journal_year 1992
_chemical_formula_sum 'Au5 F21 Tb2'
_chemical_name_systematic 'Tb2 F (Au F4)5'
_space_group_IT_number 2
_symmetry_space_group_name_Hall '-P 1'
_symmetry_space_group_name_H-M 'P -1'
_cell_angle_alpha 89.033
_cell_angle_beta 88.99
_cell_angle_gamma 89.006
_cell_formula_units_Z 2
_cell_length_a 11.9434
_cell_length_b 7.9846
_cell_length_c 9.0202
_cell_volume 859.815
_citation_journal_id_ASTM ZAACAB
_cod_data_source_file gold_665.cif
_cod_data_source_block Au5F21Tb2
_cod_original_cell_volume 859.8146
_cod_database_code 1510563

loop_
_symmetry_equiv_pos_as_xyz
x,y,z
-x,-y,-z

loop_
_atom_site_label
_atom_site_type_symbol
_atom_site_fract_x
_atom_site_fract_y
_atom_site_fract_z
_atom_site_occupancy
_atom_site_U_iso_or_equiv
Au4 Au+3 0.2951 0.4404 0.0145 1 0.0
F13 F-1 0.5954 0.6993 0.0897 1 0.0
F8 F-1 0.5825 0.9387 0.2805 1 0.0
F1 F-1 0.6771 0.6845 0.4107 1 0.0
F18 F-1 0.9669 0.1775 0.0307 1 0.0
F5 F-1 0.817 0.6631 0.0964 1 0.0
F14 F-1 0.6621 0.1686 0.083 1 0.0
F19 F-1 0.8091 0.4179 0.8831 1 0.0
Tb1 Tb+3 0.4969 0.674 0.3143 1 0.0
F12 F-1 0.4567 0.8267 0.5238 1 0.0
F22 F-1 0.8625 0.8015 0.733 1 0.0
F20 F-1 0.9053 0.9301 0.2076 1 0.0
Au3 Au+3 0.0954 0.8339 0.7741 1 0.0
F4 F-1 0.8333 0.1477 0.4111 1 0.0
F6 F-1 0 0.5 0 1 0.0
F9 F-1 0.5 0.5 0.5 1 0.0
Au2 Au+3 0.7919 0.5593 0.5111 1 0.0
F2 F-1 0.1265 0.8673 0.2564 1 0.0
F10 F-1 0.3574 0.1899 0.2435 1 0.0
Tb2 Tb+3 0.0006 0.6691 0.1847 1 0.0
F21 F-1 0.9056 0.402 0.251 1 0.0
F15 F-1 0.3905 0.59 0.7441 1 0.0
F16 F-1 0.3129 0.5853 0.3853 1 0.0
F3 F-1 0.8968 0.7 0.4061 1 0.0
F11 F-1 0.3614 0.8537 0.2318 1 0.0
Au1 Au+3 0.5964 0.1733 0.2748 1 0.0
F7 F-1 0.4141 0.5294 0.1279 1 0.0
Au5 Au+3 0.2465 0.0252 0.2502 1 0.0
F17 F-1 0.9122 0.4481 0.6079 1 0.0
